data_1548016
loop_
_publ_author_name
'You-Gui Huang'
'Yoshihito Shiota'
'Ming-Yan Wu'
'Sheng-Qun Su'
'Zi-Shuo Yao'
'Soonchul Kang'
'Shinji Kanegawa'
'Guo-Ling Li'
'Shu-Qi Wu'
'Takashi Kamachi'
'Kazunari Yoshizawa'
'Katsuhiko Ariga'
'Mao-Chun Hong'
'Osamu Sato'

_publ_section_title
;
 Superior thermoelasticity and shape-memory nanopores in a porous
 supramolecular organic framework
;
_journal_name_full 'Nature Communications'
_journal_page_first 11564
_journal_paper_doi 10.1038/ncomms11564
_journal_volume 7
_journal_year 2016
_chemical_formula_moiety 'C20 H17 N2 O4'
_chemical_formula_sum 'C20 H17 N2 O4'
_chemical_formula_weight 349.35
_space_group_crystal_system orthorhombic
_space_group_IT_number 68
_space_group_name_H-M_alt 'C c c a'
_symmetry_space_group_name_Hall '-C 2a 2ac'
_symmetry_space_group_name_H-M 'C c c a :2'
_atom_sites_solution_hydrogens mixed
_cell_angle_alpha 90
_cell_angle_beta 90
_cell_angle_gamma 90
_cell_formula_units_Z 16
_cell_length_a 23.552(6)
_cell_length_b 26.838(7)
_cell_length_c 12.801(3)
_cell_measurement_reflns_used 11623
_cell_measurement_temperature 363(2)
_cell_measurement_theta_max 30.8114
_cell_measurement_theta_min 2.3010
_cell_volume 8091(4)
_computing_cell_refinement CrystalClear
_computing_data_collection CrystalClear
_computing_data_reduction 'SHELXL-2014/7 (Sheldrick, 2014)'
_computing_molecular_graphics 'SHELXL-2014/7 (Sheldrick, 2014)'
_computing_publication_material 'SHELXL-2014/7 (Sheldrick, 2014)'
_computing_structure_refinement 'SHELXL-2014/7 (Sheldrick, 2014)'
_computing_structure_solution 'SHELXL-2014/7 (Sheldrick, 2014)'
_diffrn_ambient_temperature 363(2)
_diffrn_measured_fraction_theta_full 0.985
_diffrn_measured_fraction_theta_max 0.986
_diffrn_measurement_device_type 'Rigaku CCD'
_diffrn_measurement_method \w
_diffrn_radiation_type CuK\a
_diffrn_radiation_wavelength 1.54178
_diffrn_reflns_av_R_equivalents 0.0559
_diffrn_reflns_av_unetI/netI 0.0258
_diffrn_reflns_Laue_measured_fraction_full 0.985
_diffrn_reflns_Laue_measured_fraction_max 0.986
_diffrn_reflns_limit_h_max 26
_diffrn_reflns_limit_h_min -28
_diffrn_reflns_limit_k_max 32
_diffrn_reflns_limit_k_min -32
_diffrn_reflns_limit_l_max 15
_diffrn_reflns_limit_l_min -13
_diffrn_reflns_number 31824
_diffrn_reflns_point_group_measured_fraction_full 0.985
_diffrn_reflns_point_group_measured_fraction_max 0.986
_diffrn_reflns_theta_full 67.679
_diffrn_reflns_theta_max 68.225
_diffrn_reflns_theta_min 3.293
_exptl_absorpt_coefficient_mu 0.667
_exptl_absorpt_correction_T_max 1.0000
_exptl_absorpt_correction_T_min 0.8491
_exptl_absorpt_correction_type multi-scan
_exptl_crystal_colour Colorless
_exptl_crystal_density_diffrn 1.147
_exptl_crystal_description Needle
_exptl_crystal_F_000 2928
_exptl_crystal_size_max 0.14
_exptl_crystal_size_mid 0.09
_exptl_crystal_size_min 0.09
_platon_squeeze_details
;
The following poor diffraction spots were omitted in the refinement.
OMIT               3   1   1
OMIT               8   8   0
OMIT                1   1   1
OMIT                2   4   0
OMIT                1   3   1
OMIT              2   2   2
OMIT               2   0   2
OMIT               2   4   3
OMIT                2   2   1
OMIT              4   0   0
OMIT             10   6   0
OMIT              0   8   0
OMIT              10   4   0
OMIT               2   2   0
OMIT              1  11   1
OMIT             0   0   4
OMIT              4   8   0
OMIT             8   4   0
OMIT             0   6   2
OMIT             4   8   1
OMIT             4  12   0
OMIT            8   2   2
OMIT              2   8   0
OMIT             5   5   1
OMIT             1   9   1
OMIT               7   7   3
OMIT             6   4   1
OMIT               0   2   2
OMIT              6   8   0
OMIT              1   3   6
OMIT            4  10   2
OMIT             4   6   2
OMIT             2   8   2
OMIT             1   9   2
OMIT             5   3   5
OMIT            3   9   1
OMIT           10   2   0
OMIT              3   3   1
OMIT           2  10   0
OMIT            2   8   5
OMIT            0   0   2
OMIT           1   3   5
OMIT           1   1   3
OMIT           8   8   1
OMIT            8   6   0
OMIT          2   2   4
OMIT             3   1   3
OMIT           7   7   1
OMIT          1   5   2
OMIT          10   0   2
OMIT         3   7   2
OMIT        5   3   3
The following constraints were performed in the refinement.
FIX 1.25 0.02 C8A O4B C8A O3B
DFIX 1.25 0.02 C8B O4A C8B O3A
DFIX 2.22 0.02 O3A O4A O3B O4B
DFIX 1.50 0.02 C1 C8B
DFIX 1.42 0.02 C14A C14B
DAMP 1900
C8A, C8B, O4B and C14B were refined isotropically.
Because the disorder, desolvation process, and thermal cycling, the structure refine with poor R value.
;
_refine_diff_density_max 0.214
_refine_diff_density_min -0.206
_refine_diff_density_rms 0.041
_refine_ls_extinction_coef .
_refine_ls_extinction_method none
_refine_ls_goodness_of_fit_ref 1.213
_refine_ls_hydrogen_treatment constr
_refine_ls_matrix_type full
_refine_ls_number_parameters 256
_refine_ls_number_reflns 3671
_refine_ls_number_restraints 8
_refine_ls_restrained_S_all 1.217
_refine_ls_R_factor_all 0.2216
_refine_ls_R_factor_gt 0.1867
_refine_ls_shift/su_max 0.200
_refine_ls_shift/su_mean 0.016
_refine_ls_structure_factor_coef Fsqd
_refine_ls_weighting_details 'w=1/[\s^2^(Fo^2^)+(0.1225P)^2^+16.1718P] where P=(Fo^2^+2Fc^2^)/3'
_refine_ls_weighting_scheme calc
_refine_ls_wR_factor_gt 0.4090
_refine_ls_wR_factor_ref 0.4323
_reflns_Friedel_coverage 0.000
_reflns_Friedel_fraction_full .
_reflns_Friedel_fraction_max .
_reflns_number_gt 2694
_reflns_number_total 3671
_reflns_threshold_expression 'I > 2\s(I)'
_cod_data_source_file ncomms11564-s11.cif
_cod_data_source_block 10
_cod_depositor_comments
;
The following automatic conversions were performed:

'_exptl_absorpt_correction_type' value 'Multi-scan' changed to
'multi-scan' according to the built-in table from CIF Core dictionary
named 'cif_core.dic' version 2.4.1 from 2010-06-29.

Automatic conversion script
Id: cif_fix_values 5376 2017-05-30 11:51:03Z andrius 
;
_cod_original_cell_volume 8091(3)
_cod_database_code 1548016
_shelx_space_group_comment
;
The symmetry employed for this shelxl refinement is uniquely defined
by the following loop, which should always be used as a source of
symmetry information in preference to the above space-group names.
They are only intended as comments.
;

loop_
_space_group_symop_operation_xyz
'x, y, z'
'-x, -y+1/2, z'
'x, -y+1/2, -z+1/2'
'-x, y, -z+1/2'
'x+1/2, y+1/2, z'
'-x+1/2, -y+1, z'
'x+1/2, -y+1, -z+1/2'
'-x+1/2, y+1/2, -z+1/2'
'-x, -y, -z'
'x, y-1/2, -z'
'-x, y-1/2, z-1/2'
'x, -y, z-1/2'
'-x+1/2, -y+1/2, -z'
'x+1/2, y, -z'
'-x+1/2, y, z-1/2'
'x+1/2, -y+1/2, z-1/2'

loop_
_atom_site_label
_atom_site_type_symbol
_atom_site_fract_x
_atom_site_fract_y
_atom_site_fract_z
_atom_site_U_iso_or_equiv
_atom_site_adp_type
_atom_site_occupancy
_atom_site_site_symmetry_order
_atom_site_calc_flag
_atom_site_refinement_flags_posn
_atom_site_refinement_flags_adp
_atom_site_refinement_flags_occupancy
_atom_site_disorder_assembly
_atom_site_disorder_group
O1 O 0.13432(15) 0.44459(12) 1.2432(2) 0.1649(12) Uani 1 1 d . . . . .
N1 N 0.07162(17) 0.43185(17) 1.4111(3) 0.1585(15) Uani 1 1 d . . . . .
H1 H 0.1117 0.4381 1.2947 0.190 Uiso 1 1 d R U . . .
C1 C 0.18642(19) 0.41051(16) 0.8947(2) 0.1254(14) Uani 1 1 d D . . . .
O2 O 0.10158(16) 0.37501(13) 1.1751(3) 0.1759(13) Uani 1 1 d . . . . .
N2 N 0.1747(2) 0.31778(18) 0.5839(2) 0.1851(18) Uani 1 1 d . . . . .
H2A H 0.1617 0.3626 0.7130 0.222 Uiso 1 1 d R U . . .
C2 C 0.22257(17) 0.45017(13) 0.8974(2) 0.1089(12) Uani 1 1 d . . . . .
H2 H 0.2432 0.4585 0.8361 0.131 Uiso 1 1 calc R U . . .
O3A O 0.1546(2) 0.34800(13) 0.7848(3) 0.1535(17) Uani 0.5 1 d D . P . .
O3B O 0.1364(3) 0.33299(16) 0.8228(4) 0.174(2) Uani 0.5 1 d D . P . .
C3 C 0.23013(14) 0.47869(11) 0.98653(19) 0.0903(10) Uani 1 1 d . . . . .
O4A O 0.2063(3) 0.4034(2) 0.7071(3) 0.189(2) Uani 0.5 1 d D . P . .
O4B O 0.2022(3) 0.3801(2) 0.7460(5) 0.162(2) Uiso 0.5 1 d D . P . .
C4 C 0.19982(15) 0.46513(12) 1.0755(2) 0.0939(10) Uani 1 1 d . . . . .
H4 H 0.2044 0.4840 1.1377 0.113 Uiso 1 1 calc R U . . .
C5 C 0.16382(15) 0.42545(13) 1.0754(2) 0.1018(11) Uani 1 1 d . . . . .
C6 C 0.1572(2) 0.39744(14) 0.9844(3) 0.1299(14) Uani 1 1 d . . . . .
H6 H 0.1326 0.3694 0.9840 0.156 Uiso 1 1 calc R U . . .
C7 C 0.1287(2) 0.41177(16) 1.1679(3) 0.1430(17) Uani 1 1 d . . . . .
C8A C 0.1668(3) 0.3698(3) 0.8126(7) 0.144(3) Uiso 0.5 1 d D . P . .
C8B C 0.1791(4) 0.3879(3) 0.7817(6) 0.146(3) Uiso 0.5 1 d D . P . .
C9 C 0.1626(4) 0.2713(3) 0.5703(4) 0.240(4) Uani 1 1 d . . . . .
H9 H 0.1521 0.2518 0.6291 0.288 Uiso 1 1 calc R U . . .
C10 C 0.1642(4) 0.2495(2) 0.4752(4) 0.229(4) Uani 1 1 d . . . . .
H10 H 0.1568 0.2148 0.4694 0.275 Uiso 1 1 calc R U . . .
C11 C 0.1760(3) 0.2753(2) 0.3906(3) 0.180(2) Uani 1 1 d . . . . .
C12 C 0.1871(3) 0.3249(2) 0.4001(4) 0.194(3) Uani 1 1 d . . . . .
H12 H 0.1956 0.3453 0.3415 0.232 Uiso 1 1 calc R U . . .
C13 C 0.1854(3) 0.3437(2) 0.5012(4) 0.188(2) Uani 1 1 d . . . . .
H13 H 0.1926 0.3782 0.5101 0.225 Uiso 1 1 calc R U . . .
C14A C 0.1993(4) 0.2426(6) 0.2870(5) 0.209(5) Uani 0.5 1 d D . P . .
C14B C 0.1502(4) 0.2436(2) 0.2234(4) 0.192(4) Uani 0.5 1 d D . P . .
C15 C 0.0872(3) 0.4588(3) 1.4837(4) 0.232(3) Uani 1 1 d . . . . .
H15 H 0.1180 0.4807 1.4700 0.278 Uiso 1 1 calc R U . . .
C16 C 0.0641(3) 0.4604(3) 1.5831(4) 0.233(3) Uani 1 1 d . . . . .
H16 H 0.0793 0.4818 1.6350 0.280 Uiso 1 1 calc R U . . .
C17 C 0.0200(2) 0.4310(2) 1.6040(3) 0.183(2) Uani 1 1 d . . . . .
C18 C 0.0045(3) 0.4001(3) 1.5285(4) 0.210(3) Uani 1 1 d . . . . .
H18 H -0.0248 0.3765 1.5414 0.252 Uiso 1 1 calc R U . . .
C19 C 0.0301(3) 0.4015(3) 1.4313(4) 0.188(2) Uani 1 1 d . . . . .
H19 H 0.0169 0.3798 1.3779 0.226 Uiso 1 1 calc R U . . .
C20 C -0.0119(4) 0.4307(4) 1.7109(3) 0.317(5) Uani 1 1 d . . . . .
H20A H -0.0372 0.4602 1.7113 0.380 Uiso 1 1 calc R U . . .
H20B H -0.0368 0.4010 1.7109 0.380 Uiso 1 1 calc R U . . .

loop_
_atom_site_aniso_label
_atom_site_aniso_U_11
_atom_site_aniso_U_22
_atom_site_aniso_U_33
_atom_site_aniso_U_23
_atom_site_aniso_U_13
_atom_site_aniso_U_12
O1 0.216(3) 0.167(2) 0.1122(16) 0.0045(17) 0.0560(17) -0.048(2)
N1 0.165(3) 0.210(4) 0.100(2) -0.007(2) 0.032(2) -0.037(3)
C1 0.155(3) 0.142(3) 0.0796(18) -0.0354(18) -0.021(2) 0.005(3)
O2 0.210(3) 0.157(2) 0.161(2) 0.031(2) 0.006(2) -0.061(2)
N2 0.242(4) 0.223(4) 0.0904(18) -0.060(2) -0.033(2) 0.039(3)
C2 0.147(3) 0.117(2) 0.0625(15) -0.0148(16) -0.0190(17) 0.000(2)
O3A 0.262(4) 0.094(2) 0.105(3) 0.0280(19) 0.016(3) -0.123(2)
O3B 0.284(5) 0.111(2) 0.127(4) 0.021(3) 0.004(4) -0.133(2)
C3 0.126(2) 0.0935(18) 0.0516(12) -0.0045(12) -0.0131(14) 0.0003(17)
O4A 0.293(6) 0.206(4) 0.067(2) -0.063(2) 0.024(3) -0.134(4)
C4 0.132(2) 0.0988(19) 0.0511(12) 0.0042(13) -0.0035(15) -0.0067(19)
C5 0.115(2) 0.103(2) 0.0875(18) 0.0144(17) -0.0019(18) -0.0233(19)
C6 0.169(3) 0.098(2) 0.123(3) -0.016(2) -0.040(2) -0.002(2)
C7 0.190(4) 0.111(3) 0.128(3) 0.022(2) -0.010(3) -0.024(3)
C9 0.417(11) 0.216(6) 0.086(3) -0.016(3) 0.001(5) 0.009(7)
C10 0.437(11) 0.141(3) 0.108(3) -0.017(3) 0.003(5) -0.038(5)
C11 0.294(7) 0.166(4) 0.081(2) -0.037(2) 0.002(3) -0.026(4)
C12 0.319(7) 0.153(4) 0.109(3) -0.028(3) 0.002(4) -0.051(4)
C13 0.267(6) 0.154(3) 0.142(3) -0.065(3) -0.018(4) -0.025(4)
C14A 0.185(9) 0.332(12) 0.109(6) -0.103(7) -0.021(5) -0.001(10)
C14B 0.254(10) 0.209(5) 0.114(3) -0.151(2) -0.037(4) 0.062(5)
C15 0.267(5) 0.304(6) 0.124(3) -0.050(4) 0.065(3) -0.141(5)
C16 0.258(5) 0.302(6) 0.139(4) -0.063(4) 0.066(4) -0.140(4)
C17 0.187(4) 0.261(6) 0.102(3) -0.025(3) 0.041(3) -0.064(4)
C18 0.189(4) 0.299(7) 0.143(4) -0.031(4) 0.046(3) -0.087(4)
C19 0.196(4) 0.253(6) 0.116(3) -0.021(4) 0.036(3) -0.073(4)
C20 0.312(7) 0.535(14) 0.104(4) -0.038(5) 0.072(5) -0.142(9)

loop_
_atom_type_symbol
_atom_type_description
_atom_type_scat_dispersion_real
_atom_type_scat_dispersion_imag
_atom_type_scat_source
C C 0.0181 0.0091 'International Tables Vol C Tables 4.2.6.8 and 6.1.1.4'
H H 0.0000 0.0000 'International Tables Vol C Tables 4.2.6.8 and 6.1.1.4'
N N 0.0311 0.0180 'International Tables Vol C Tables 4.2.6.8 and 6.1.1.4'
O O 0.0492 0.0322 'International Tables Vol C Tables 4.2.6.8 and 6.1.1.4'

loop_
_geom_angle_atom_site_label_1
_geom_angle_atom_site_label_2
_geom_angle_atom_site_label_3
_geom_angle
_geom_angle_site_symmetry_1
_geom_angle_site_symmetry_3
C7 O1 H1 111.3 . .
C15 N1 C19 116.2(5) . .
C2 C1 C6 119.2(3) . .
C2 C1 C8B 113.0(4) . .
C6 C1 C8B 127.5(5) . .
C2 C1 C8A 137.5(4) . .
C6 C1 C8A 103.3(4) . .
C8B C1 C8A 25.3(4) . .
C9 N2 C13 116.9(4) . .
C1 C2 C3 122.1(3) . .
C1 C2 H2 118.9 . .
C3 C2 H2 118.9 . .
C8A O3A O3B 109.0(10) . .
C8A O3A C8B 30.6(8) . .
O3B O3A C8B 138.7(7) . .
C8A O3A O4B 54.4(7) . .
O3B O3A O4B 159.2(7) . .
C8B O3A O4B 29.4(5) . .
C8A O3A H2A 93.8 . .
O3B O3A H2A 151.1 . .
C8B O3A H2A 63.4 . .
O4B O3A H2A 49.7 . .
O3A O3B C8A 34.9(6) . .
O3A O3B C8B 25.6(4) . .
C8A O3B C8B 10.5(5) . .
C2 C3 C4 117.6(3) . .
C2 C3 C3 120.6(2) . 6
C4 C3 C3 121.81(19) . 6
O4B O4A C8B 36.0(7) . .
O4B O4A C8A 28.4(6) . .
C8B O4A C8A 9.0(5) . .
C8B O4B O4A 104.4(11) . .
C8B O4B C8A 30.1(8) . .
O4A O4B C8A 133.4(10) . .
C8B O4B O3A 53.8(8) . .
O4A O4B O3A 137.7(9) . .
C8A O4B O3A 29.5(5) . .
C8B O4B H2A 74.4 . .
O4A O4B H2A 100.9 . .
C8A O4B H2A 66.2 . .
O3A O4B H2A 42.5 . .
C5 C4 C3 121.6(3) . .
C5 C4 H4 119.2 . .
C3 C4 H4 119.2 . .
C4 C5 C6 119.4(3) . .
C4 C5 C7 122.6(3) . .
C6 C5 C7 117.9(3) . .
C1 C6 C5 120.0(4) . .
C1 C6 H6 120.0 . .
C5 C6 H6 120.0 . .
O2 C7 O1 124.0(4) . .
O2 C7 C5 124.7(4) . .
O1 C7 C5 111.2(4) . .
C8B C8A O3A 116.2(14) . .
C8B C8A O3B 150.8(14) . .
O3A C8A O3B 36.1(6) . .
C8B C8A O4B 32.4(9) . .
O3A C8A O4B 96.2(10) . .
O3B C8A O4B 130.8(9) . .
C8B C8A C1 76.7(10) . .
O3A C8A C1 167.0(10) . .
O3B C8A C1 130.9(7) . .
O4B C8A C1 96.1(6) . .
C8B C8A O4A 16.0(9) . .
O3A C8A O4A 103.0(9) . .
O3B C8A O4A 139.0(7) . .
O4B C8A O4A 18.2(4) . .
C1 C8A O4A 90.0(4) . .
C8B C8A H2A 65.1 . .
O3A C8A H2A 51.3 . .
O3B C8A H2A 86.0 . .
O4B C8A H2A 53.9 . .
C1 C8A H2A 141.4 . .
O4A C8A H2A 53.6 . .
C8A C8B O4B 117.5(15) . .
C8A C8B O4A 155.0(13) . .
O4B C8B O4A 39.6(7) . .
C8A C8B O3A 33.1(9) . .
O4B C8B O3A 96.8(10) . .
O4A C8B O3A 124.9(7) . .
C8A C8B C1 78.0(10) . .
O4B C8B C1 126.5(11) . .
O4A C8B C1 122.0(6) . .
O3A C8B C1 111.1(6) . .
C8A C8B O3B 18.8(9) . .
O4B C8B O3B 110.3(9) . .
O4A C8B O3B 140.6(6) . .
O3A C8B O3B 15.7(3) . .
C1 C8B O3B 96.0(4) . .
C8A C8B H2A 82.8 . .
O4B C8B H2A 68.5 . .
O4A C8B H2A 78.2 . .
O3A C8B H2A 49.8 . .
C1 C8B H2A 159.8 . .
O3B C8B H2A 64.4 . .
N2 C9 C10 122.3(6) . .
N2 C9 H9 118.9 . .
C10 C9 H9 118.9 . .
C11 C10 C9 121.4(6) . .
C11 C10 H10 119.3 . .
C9 C10 H10 119.3 . .
C10 C11 C12 118.7(4) . .
C10 C11 C14B 119.1(5) . 3
C12 C11 C14B 116.6(4) . 3
C10 C11 C14A 116.4(7) . .
C12 C11 C14A 121.2(6) . .
C14B C11 C14A 42.9(4) 3 .
C11 C12 C13 115.6(5) . .
C11 C12 H12 122.2 . .
C13 C12 H12 122.2 . .
N2 C13 C12 125.0(5) . .
N2 C13 H13 117.5 . .
C12 C13 H13 117.5 . .
C14A C14A C14B 77.4(8) 3 3
C14A C14A C14B 57.4(4) 3 .
C14B C14A C14B 32.5(5) 3 .
C14A C14A C11 121.6(19) 3 .
C14B C14A C11 67.6(6) 3 .
C14B C14A C11 100.2(7) . .
C14B C14B C14A 87.8(6) 3 3
C14B C14B C14A 59.6(5) 3 .
C14A C14B C14A 45.2(9) 3 .
C14B C14B C11 157.3(5) 3 3
C14A C14B C11 69.5(6) 3 3
C14A C14B C11 101.5(6) . 3
N1 C15 C16 126.4(6) . .
N1 C15 H15 116.8 . .
C16 C15 H15 116.8 . .
C17 C16 C15 118.3(6) . .
C17 C16 H16 120.9 . .
C15 C16 H16 120.9 . .
C18 C17 C16 116.1(5) . .
C18 C17 C20 120.2(6) . .
C16 C17 C20 123.7(6) . .
C17 C18 C19 121.2(6) . .
C17 C18 H18 119.4 . .
C19 C18 H18 119.4 . .
N1 C19 C18 121.7(5) . .
N1 C19 H19 119.2 . .
C18 C19 H19 119.2 . .
C20 C20 C17 122.1(11) 4_558 .
C20 C20 H20A 106.8 4_558 .
C17 C20 H20A 106.8 . .
C20 C20 H20B 106.8 4_558 .
C17 C20 H20B 106.8 . .
H20A C20 H20B 106.7 . .

loop_
_geom_bond_atom_site_label_1
_geom_bond_atom_site_label_2
_geom_bond_distance
_geom_bond_site_symmetry_2
O1 C7 1.312(5) .
O1 H1 0.8645 .
N1 C15 1.234(7) .
N1 C19 1.299(7) .
C1 C2 1.363(5) .
C1 C6 1.384(5) .
C1 C8B 1.577(8) .
C1 C8A 1.585(9) .
O2 C7 1.179(5) .
N2 C9 1.291(8) .
N2 C13 1.291(6) .
C2 C3 1.386(4) .
C2 H2 0.9500 .
O3A C8A 0.743(9) .
O3A O3B 0.763(6) .
O3A C8B 1.219(8) .
O3A O4B 1.500(8) .
O3A H2A 1.0131 .
O3B C8A 1.226(9) .
O3B C8B 1.861(9) .
C3 C4 1.392(4) .
C3 C3 1.478(6) 6
O4A O4B 0.805(8) .
O4A C8B 1.222(8) .
O4A C8A 1.872(10) .
O4B C8B 0.741(10) .
O4B C8A 1.226(9) .
O4B H2A 1.1443 .
C4 C5 1.361(5) .
C4 H4 0.9500 .
C5 C6 1.396(5) .
C5 C7 1.490(6) .
C6 H6 0.9500 .
C8A C8B 0.692(11) .
C8A H2A 1.2957 .
C8B H2A 1.1849 .
C9 C10 1.351(7) .
C9 H9 0.9500 .
C10 C11 1.315(7) .
C10 H10 0.9500 .
C11 C12 1.362(7) .
C11 C14B 1.660(7) 3
C11 C14A 1.681(11) .
C12 C13 1.390(6) .
C12 H12 0.9500 .
C13 H13 0.9500 .
C14A C14A 1.028(19) 3
C14A C14B 1.222(12) 3
C14A C14B 1.415(10) .
C14B C14B 0.762(9) 3
C14B C14A 1.222(12) 3
C14B C11 1.660(7) 3
C15 C16 1.385(7) .
C15 H15 0.9500 .
C16 C17 1.329(8) .
C16 H16 0.9500 .
C17 C18 1.326(8) .
C17 C20 1.561(7) .
C18 C19 1.383(7) .
C18 H18 0.9500 .
C19 H19 0.9500 .
C20 C20 1.147(12) 4_558
C20 H20A 0.9900 .
C20 H20B 0.9900 .

loop_
_geom_hbond_atom_site_label_D
_geom_hbond_atom_site_label_H
_geom_hbond_atom_site_label_A
_geom_hbond_distance_DH
_geom_hbond_distance_HA
_geom_hbond_distance_DA
_geom_hbond_angle_DHA
_geom_hbond_site_symmetry_A
O1 H1 N1 0.86 1.77 2.630(5) 171.1 .
O3A H2A N2 1.01 2.07 2.738(6) 121.6 .
O4B H2A N2 1.14 2.07 2.743(8) 114.2 .

loop_
_geom_torsion_atom_site_label_1
_geom_torsion_atom_site_label_2
_geom_torsion_atom_site_label_3
_geom_torsion_atom_site_label_4
_geom_torsion
_geom_torsion_site_symmetry_1
_geom_torsion_site_symmetry_2
_geom_torsion_site_symmetry_3
_geom_torsion_site_symmetry_4
C6 C1 C2 C3 -1.5(6) . . . .
C8B C1 C2 C3 172.9(5) . . . .
C8A C1 C2 C3 -179.3(6) . . . .
C8B O3A O3B C8A -9.6(11) . . . .
O4B O3A O3B C8A 34.2(17) . . . .
C8A O3A O3B C8B 9.6(11) . . . .
O4B O3A O3B C8B 43.8(15) . . . .
C1 C2 C3 C4 0.8(5) . . . .
C1 C2 C3 C3 179.8(4) . . . 6
C8A O4A O4B C8B -9.1(9) . . . .
C8B O4A O4B C8A 9.1(9) . . . .
C8B O4A O4B O3A 51.3(10) . . . .
C8A O4A O4B O3A 42.2(10) . . . .
C8A O3A O4B C8B -27.9(13) . . . .
O3B O3A O4B C8B -69(2) . . . .
C8A O3A O4B O4A -97.5(15) . . . .
O3B O3A O4B O4A -138.4(19) . . . .
C8B O3A O4B O4A -69.6(14) . . . .
O3B O3A O4B C8A -41(2) . . . .
C8B O3A O4B C8A 27.9(13) . . . .
C2 C3 C4 C5 -0.2(5) . . . .
C3 C3 C4 C5 -179.1(4) 6 . . .
C3 C4 C5 C6 0.3(5) . . . .
C3 C4 C5 C7 -176.8(4) . . . .
C2 C1 C6 C5 1.5(6) . . . .
C8B C1 C6 C5 -172.0(5) . . . .
C8A C1 C6 C5 180.0(5) . . . .
C4 C5 C6 C1 -0.9(6) . . . .
C7 C5 C6 C1 176.3(4) . . . .
C4 C5 C7 O2 -171.8(4) . . . .
C6 C5 C7 O2 11.1(7) . . . .
C4 C5 C7 O1 4.6(6) . . . .
C6 C5 C7 O1 -172.5(4) . . . .
O3B O3A C8A C8B -167.5(14) . . . .
O4B O3A C8A C8B 26.7(12) . . . .
C8B O3A C8A O3B 167.5(14) . . . .
O4B O3A C8A O3B -165.7(8) . . . .
O3B O3A C8A O4B 165.7(8) . . . .
C8B O3A C8A O4B -26.7(12) . . . .
O3B O3A C8A C1 6(5) . . . .
C8B O3A C8A C1 173(6) . . . .
O4B O3A C8A C1 -160(5) . . . .
O3B O3A C8A O4A -177.1(7) . . . .
C8B O3A C8A O4A -9.6(12) . . . .
O4B O3A C8A O4A 17.1(4) . . . .
O3A O3B C8A C8B 23(3) . . . .
C8B O3B C8A O3A -23(3) . . . .
O3A O3B C8A O4B -18.9(11) . . . .
C8B O3B C8A O4B -42(2) . . . .
O3A O3B C8A C1 -178.3(16) . . . .
C8B O3B C8A C1 158(3) . . . .
O3A O3B C8A O4A 4.2(11) . . . .
C8B O3B C8A O4A -19(2) . . . .
O4A O4B C8A C8B -17.8(19) . . . .
O3A O4B C8A C8B -131(2) . . . .
C8B O4B C8A O3A 131(2) . . . .
O4A O4B C8A O3A 113.4(14) . . . .
C8B O4B C8A O3B 142(2) . . . .
O4A O4B C8A O3B 124.4(13) . . . .
O3A O4B C8A O3B 11.0(6) . . . .
C8B O4B C8A C1 -53.2(15) . . . .
O4A O4B C8A C1 -71.1(13) . . . .
O3A O4B C8A C1 175.6(12) . . . .
C8B O4B C8A O4A 17.8(19) . . . .
O3A O4B C8A O4A -113.4(14) . . . .
C2 C1 C8A C8B -17.1(14) . . . .
C6 C1 C8A C8B 164.9(11) . . . .
C2 C1 C8A O3A 169(5) . . . .
C6 C1 C8A O3A -9(5) . . . .
C8B C1 C8A O3A -174(6) . . . .
C2 C1 C8A O3B 173.6(7) . . . .
C6 C1 C8A O3B -4.4(10) . . . .
C8B C1 C8A O3B -169.3(18) . . . .
C2 C1 C8A O4B 9.1(10) . . . .
C6 C1 C8A O4B -168.9(6) . . . .
C8B C1 C8A O4B 26.2(9) . . . .
C2 C1 C8A O4A -8.0(8) . . . .
C6 C1 C8A O4A 173.9(4) . . . .
C8B C1 C8A O4A 9.0(9) . . . .
O4B O4A C8A C8B 143(4) . . . .
O4B O4A C8A O3A -69.5(14) . . . .
C8B O4A C8A O3A 147(4) . . . .
O4B O4A C8A O3B -72.1(16) . . . .
C8B O4A C8A O3B 145(4) . . . .
C8B O4A C8A O4B -143(4) . . . .
O4B O4A C8A C1 109.8(13) . . . .
C8B O4A C8A C1 -34(3) . . . .
O3A C8A C8B O4B -56(2) . . . .
O3B C8A C8B O4B -72(3) . . . .
C1 C8A C8B O4B 125.1(14) . . . .
O4A C8A C8B O4B -20(2) . . . .
O3A C8A C8B O4A -36(4) . . . .
O3B C8A C8B O4A -51(5) . . . .
O4B C8A C8B O4A 20(2) . . . .
C1 C8A C8B O4A 145(3) . . . .
O3B C8A C8B O3A -15.1(17) . . . .
O4B C8A C8B O3A 56(2) . . . .
C1 C8A C8B O3A -178.4(14) . . . .
O4A C8A C8B O3A 36(4) . . . .
O3A C8A C8B C1 178.4(14) . . . .
O3B C8A C8B C1 163(3) . . . .
O4B C8A C8B C1 -125.1(14) . . . .
O4A C8A C8B C1 -145(3) . . . .
O3A C8A C8B O3B 15.1(17) . . . .
O4B C8A C8B O3B 72(3) . . . .
C1 C8A C8B O3B -163(3) . . . .
O4A C8A C8B O3B 51(5) . . . .
O4A O4B C8B C8A 166.7(14) . . . .
O3A O4B C8B C8A 27.3(12) . . . .
C8A O4B C8B O4A -166.7(14) . . . .
O3A O4B C8B O4A -139.4(8) . . . .
O4A O4B C8B O3A 139.4(8) . . . .
C8A O4B C8B O3A -27.3(12) . . . .
O4A O4B C8B C1 -98.0(12) . . . .
C8A O4B C8B C1 95.3(18) . . . .
O3A O4B C8B C1 122.6(13) . . . .
O4A O4B C8B O3B 147.7(7) . . . .
C8A O4B C8B O3B -19.0(11) . . . .
O3A O4B C8B O3B 8.3(3) . . . .
O4B O4A C8B C8A -29(3) . . . .
C8A O4A C8B O4B 29(3) . . . .
O4B O4A C8B O3A -52.0(12) . . . .
C8A O4A C8B O3A -23(3) . . . .
O4B O4A C8B C1 110.3(14) . . . .
C8A O4A C8B C1 139(4) . . . .
O4B O4A C8B O3B -52.2(13) . . . .
C8A O4A C8B O3B -23(3) . . . .
O3B O3A C8B C8A 18(2) . . . .
O4B O3A C8B C8A -132(2) . . . .
C8A O3A C8B O4B 132(2) . . . .
O3B O3A C8B O4B 149.9(13) . . . .
C8A O3A C8B O4A 162(2) . . . .
O3B O3A C8B O4A -179.7(11) . . . .
O4B O3A C8B O4A 30.4(8) . . . .
C8A O3A C8B C1 -1.7(14) . . . .
O3B O3A C8B C1 16.4(16) . . . .
O4B O3A C8B C1 -133.5(13) . . . .
C8A O3A C8B O3B -18(2) . . . .
O4B O3A C8B O3B -149.9(13) . . . .
C2 C1 C8B C8A 167.6(10) . . . .
C6 C1 C8B C8A -18.6(13) . . . .
C2 C1 C8B O4B 52.1(13) . . . .
C6 C1 C8B O4B -134.0(11) . . . .
C8A C1 C8B O4B -115.4(18) . . . .
C2 C1 C8B O4A 4.0(10) . . . .
C6 C1 C8B O4A 177.8(7) . . . .
C8A C1 C8B O4A -163.6(17) . . . .
C2 C1 C8B O3A 168.5(6) . . . .
C6 C1 C8B O3A -17.7(10) . . . .
C8A C1 C8B O3A 0.9(8) . . . .
C2 C1 C8B O3B 172.9(4) . . . .
C6 C1 C8B O3B -13.3(7) . . . .
C8A C1 C8B O3B 5.3(9) . . . .
O3A O3B C8B C8A -148(3) . . . .
O3A O3B C8B O4B -32.1(14) . . . .
C8A O3B C8B O4B 116(3) . . . .
O3A O3B C8B O4A 0.4(14) . . . .
C8A O3B C8B O4A 149(3) . . . .
C8A O3B C8B O3A 148(3) . . . .
O3A O3B C8B C1 -164.7(15) . . . .
C8A O3B C8B C1 -16(3) . . . .
C13 N2 C9 C10 4.0(12) . . . .
N2 C9 C10 C11 -3.0(15) . . . .
C9 C10 C11 C12 0.6(13) . . . .
C9 C10 C11 C14B -152.3(8) . . . 3
C9 C10 C11 C14A 159.0(8) . . . .
C10 C11 C12 C13 0.5(11) . . . .
C14B C11 C12 C13 154.0(6) 3 . . .
C14A C11 C12 C13 -156.9(6) . . . .
C9 N2 C13 C12 -2.9(11) . . . .
C11 C12 C13 N2 0.7(10) . . . .
C10 C11 C14A C14A 163.3(10) . . . 3
C12 C11 C14A C14A -38.8(11) . . . 3
C14B C11 C14A C14A 58.0(6) 3 . . 3
C10 C11 C14A C14B 105.3(9) . . . 3
C12 C11 C14A C14B -96.8(8) . . . 3
C10 C11 C14A C14B 105.4(9) . . . .
C12 C11 C14A C14B -96.7(9) . . . .
C14B C11 C14A C14B 0.1(6) 3 . . .
C14A C14A C14B C14B -121(2) 3 . . 3
C11 C14A C14B C14B -0.2(10) . . . 3
C14B C14A C14B C14A 121(2) 3 . . 3
C11 C14A C14B C14A 121(2) . . . 3
C14A C14A C14B C11 45.0(17) 3 . . 3
C14B C14A C14B C11 166.3(12) 3 . . 3
C11 C14A C14B C11 166.2(6) . . . 3
C19 N1 C15 C16 -1.2(11) . . . .
N1 C15 C16 C17 -1.5(12) . . . .
C15 C16 C17 C18 4.5(10) . . . .
C15 C16 C17 C20 -177.1(7) . . . .
C16 C17 C18 C19 -5.1(10) . . . .
C20 C17 C18 C19 176.5(7) . . . .
C15 N1 C19 C18 0.6(9) . . . .
C17 C18 C19 N1 2.6(11) . . . .
C18 C17 C20 C20 133.5(5) . . . 4_558
C16 C17 C20 C20 -44.9(9) . . . 4_558

loop_
_platon_squeeze_void_nr
_platon_squeeze_void_average_x
_platon_squeeze_void_average_y
_platon_squeeze_void_average_z
_platon_squeeze_void_volume
_platon_squeeze_void_count_electrons
_platon_squeeze_void_content
1 0.000 0.250 -0.026 288 15 ' '
2 0.500 0.250 0.007 288 15 ' '
3 0.000 0.750 0.007 288 15 ' '
4 0.500 0.750 -0.026 288 15 ' '
